data_7221052
loop_
_publ_author_name
'Zheng, Bao-Hua'
'Hao, Xue-Na'
'An, Bo'
'Qiao, Jin-Zhong'
'Hu, Tuo-Ping'

_publ_section_title
;
 Ion template effects of 4,5-dicyanoimidazole in the assembly of a series
 of 3D bimetallic coordination networks
;
_journal_issue 32
_journal_name_full CrystEngComm
_journal_page_first 6103
_journal_paper_doi 10.1039/C5CE01097G
_journal_volume 17
_journal_year 2015
_chemical_formula_moiety 'C240 H144 Cd24 K4 N192 O48, 4(Br)'
_chemical_formula_sum 'C240 H144 Br4 Cd24 K4 N192 O48'
_chemical_formula_weight 9659.11
_chemical_name_systematic
;
 ?
;
_space_group_crystal_system cubic
_space_group_IT_number 205
_space_group_name_Hall '-P 2ac 2ab 3'
_space_group_name_H-M_alt 'P a -3'
_symmetry_space_group_name_Hall '-P 2ac 2ab 3'
_symmetry_space_group_name_H-M 'P a -3'
_atom_sites_solution_hydrogens mixed
_audit_creation_date 2014-04-19
_audit_creation_method
;
Olex2 1.2
(compiled 2014.03.20 svn.r2914 for OlexSys, GUI svn.r4816)
;
_audit_update_record
;
2014-04-19 deposited with the CCDC.
2015-06-17 downloaded from the CCDC.
;
_cell_angle_alpha 90
_cell_angle_beta 90
_cell_angle_gamma 90
_cell_formula_units_Z 1
_cell_length_a 20.6387(10)
_cell_length_b 20.6387(10)
_cell_length_c 20.6387(10)
_cell_measurement_reflns_used 9945
_cell_measurement_temperature 293(2)
_cell_measurement_theta_max 26.00
_cell_measurement_theta_min 2.21
_cell_volume 8791.2(7)
_computing_molecular_graphics 'Olex2 (Dolomanov et al., 2009)'
_computing_publication_material 'Olex2 (Dolomanov et al., 2009)'
_computing_structure_refinement 'ShelXL (Sheldrick, 2008)'
_diffrn_ambient_temperature 293(2)
_diffrn_measured_fraction_theta_full 0.977
_diffrn_measured_fraction_theta_max 1.000
_diffrn_measurement_device_type 'CCD area detector'
_diffrn_measurement_method 'phi and omega scans'
_diffrn_radiation_monochromator graphite
_diffrn_radiation_type MoK\a
_diffrn_radiation_wavelength 0.71073
_diffrn_reflns_av_R_equivalents 0.0584
_diffrn_reflns_av_unetI/netI 0.0140
_diffrn_reflns_laue_measured_fraction_full 0.977
_diffrn_reflns_laue_measured_fraction_max 1.000
_diffrn_reflns_limit_h_max 24
_diffrn_reflns_limit_h_min -24
_diffrn_reflns_limit_k_max 24
_diffrn_reflns_limit_k_min -24
_diffrn_reflns_limit_l_max 24
_diffrn_reflns_limit_l_min -24
_diffrn_reflns_number 90102
_diffrn_reflns_point_group_measured_fraction_full 0.977
_diffrn_reflns_point_group_measured_fraction_max 1.000
_diffrn_reflns_theta_full 25.242
_diffrn_reflns_theta_max 24.990
_diffrn_reflns_theta_min 1.709
_exptl_absorpt_coefficient_mu 2.010
_exptl_absorpt_correction_type none
_exptl_crystal_density_diffrn 1.824
_exptl_crystal_F_000 4680
_exptl_crystal_size_max 0.2
_exptl_crystal_size_mid 0.2
_exptl_crystal_size_min 0.2
_refine_diff_density_max 0.441
_refine_diff_density_min -0.630
_refine_diff_density_rms 0.059
_refine_ls_extinction_method none
_refine_ls_goodness_of_fit_ref 1.073
_refine_ls_hydrogen_treatment constr
_refine_ls_matrix_type full
_refine_ls_number_parameters 196
_refine_ls_number_reflns 2598
_refine_ls_number_restraints 0
_refine_ls_restrained_S_all 1.073
_refine_ls_R_factor_all 0.0261
_refine_ls_R_factor_gt 0.0197
_refine_ls_shift/su_max 0.243
_refine_ls_shift/su_mean 0.004
_refine_ls_structure_factor_coef Fsqd
_refine_ls_weighting_details 'w=1/[\s^2^(Fo^2^)+(0.0233P)^2^+10.7562P] where P=(Fo^2^+2Fc^2^)/3'
_refine_ls_weighting_scheme calc
_refine_ls_wR_factor_gt 0.0487
_refine_ls_wR_factor_ref 0.0525
_reflns_Friedel_coverage 0.000
_reflns_number_gt 2281
_reflns_number_total 2598
_reflns_threshold_expression 'I > 2\s(I)'
_cod_data_source_file c5ce01097g2.cif
_cod_data_source_block h
_cod_depositor_comments 'Adding full bibliography for 7221052--7221060.cif.'
_cod_original_cell_volume 8791.2(13)
_cod_database_code 7221052
_shelxl_version_number 2013-4
_shelx_space_group_comment
;
The symmetry employed for this shelxl refinement is uniquely defined
by the following loop, which should always be used as a source of
symmetry information in preference to the above space-group names.
They are only intended as comments.
;
_shelx_estimated_absorpt_t_max 0.689
_shelx_estimated_absorpt_t_min 0.689
_olex2_refinement_description
;
1. Fixed Uiso
 At 1.2 times of:
  All C(H) groups
 At 1.5 times of:
  All O(H,H) groups
2.a Rotating group:
 O2(H2A,H2B), O12(H12A,H12B)
2.b Aromatic/amide H refined with riding coordinates:
 C1(H1), C6(H6)
;
_olex2_computing_structure_refinement_long 'ShelXL (Sheldrick, 2008)'

loop_
_space_group_symop_operation_xyz
'x, y, z'
'z, x, y'
'y, z, x'
'-y+1/2, -z, x+1/2'
'z+1/2, -x+1/2, -y'
'-y, z+1/2, -x+1/2'
'-z+1/2, -x, y+1/2'
'-z, x+1/2, -y+1/2'
'y+1/2, -z+1/2, -x'
'-x+1/2, -y, z+1/2'
'x+1/2, -y+1/2, -z'
'-x, y+1/2, -z+1/2'
'-x, -y, -z'
'-z, -x, -y'
'-y, -z, -x'
'y-1/2, z, -x-1/2'
'-z-1/2, x-1/2, y'
'y, -z-1/2, x-1/2'
'z-1/2, x, -y-1/2'
'z, -x-1/2, y-1/2'
'-y-1/2, z-1/2, x'
'x-1/2, y, -z-1/2'
'-x-1/2, y-1/2, z'
'x, -y-1/2, z-1/2'

loop_
_atom_site_label
_atom_site_type_symbol
_atom_site_fract_x
_atom_site_fract_y
_atom_site_fract_z
_atom_site_U_iso_or_equiv
_atom_site_adp_type
_atom_site_occupancy
_atom_site_site_symmetry_order
_atom_site_calc_flag
_atom_site_refinement_flags_posn
_atom_site_refinement_flags_adp
_atom_site_refinement_flags_occupancy
Cd1 Cd 0.60079(2) 0.44019(2) 0.27526(2) 0.02222(7) Uani 1 1 d . . .
K1 K 1.0000 0.5000 0.5000 0.0401(4) Uani 1 6 d S T P
O2 O 0.64380(10) 0.33756(9) 0.29596(11) 0.0397(5) Uani 1 1 d . . .
H2A H 0.6775 0.3406 0.3215 0.059 Uiso 1 1 d GR . .
H2B H 0.6151 0.3127 0.3149 0.059 Uiso 1 1 d GR . .
O12 O 0.53001(11) 0.42230(11) 0.36242(10) 0.0440(5) Uani 1 1 d . . .
H12A H 0.5306 0.3821 0.3727 0.066 Uiso 1 1 d GR . .
H12B H 0.5420 0.4449 0.3950 0.066 Uiso 1 1 d GR . .
N1 N 0.67530(11) 0.46351(11) 0.36038(11) 0.0290(5) Uani 1 1 d . . .
N2 N 0.72365(11) 0.43412(11) 0.45367(11) 0.0292(5) Uani 1 1 d . . .
N3 N 0.77276(18) 0.57601(18) 0.28027(16) 0.0700(10) Uani 1 1 d . . .
N4 N 0.87285(19) 0.5039(3) 0.4701(2) 0.116(2) Uani 1 1 d . . .
N5 N 0.51286(11) 0.38879(11) 0.22222(11) 0.0295(5) Uani 1 1 d . . .
N6 N 0.39744(17) 0.49060(19) 0.29774(19) 0.0783(12) Uani 1 1 d . . .
N7 N 0.45595(10) 0.31402(11) 0.16573(11) 0.0283(5) Uani 1 1 d . . .
N8 N 0.28948(13) 0.34766(15) 0.19178(17) 0.0560(8) Uani 1 1 d . . .
C1 C 0.67237(14) 0.42871(14) 0.41497(13) 0.0305(6) Uani 1 1 d . . .
H1 H 0.6371 0.4026 0.4251 0.037 Uiso 1 1 calc R . .
C2 C 0.73363(14) 0.49409(13) 0.36467(13) 0.0291(6) Uani 1 1 d . . .
C3 C 0.75540(17) 0.53917(16) 0.31748(15) 0.0427(8) Uani 1 1 d . . .
C4 C 0.76302(14) 0.47603(14) 0.42161(14) 0.0320(6) Uani 1 1 d . . .
C5 C 0.82438(18) 0.4930(2) 0.44730(18) 0.0602(11) Uani 1 1 d . . .
C6 C 0.51405(13) 0.33759(13) 0.18277(13) 0.0280(6) Uani 1 1 d . . .
H6 H 0.5526 0.3195 0.1681 0.034 Uiso 1 1 calc R . .
C7 C 0.44821(14) 0.39962(14) 0.23118(14) 0.0312(6) Uani 1 1 d . . .
C8 C 0.42136(16) 0.45040(17) 0.26895(17) 0.0467(9) Uani 1 1 d . . .
C9 C 0.41345(13) 0.35400(14) 0.19695(14) 0.0286(6) Uani 1 1 d . . .
C10 C 0.34451(14) 0.34871(15) 0.19357(15) 0.0360(7) Uani 1 1 d . . .
Br1 Br 0.5000 0.5000 0.5000 0.04242(19) Uani 1 6 d S T P

loop_
_atom_site_aniso_label
_atom_site_aniso_U_11
_atom_site_aniso_U_22
_atom_site_aniso_U_33
_atom_site_aniso_U_23
_atom_site_aniso_U_13
_atom_site_aniso_U_12
Cd1 0.02482(11) 0.02053(11) 0.02132(11) -0.00113(7) -0.00004(8) -0.00054(7)
K1 0.0401(4) 0.0401(4) 0.0401(4) 0.0025(4) -0.0025(4) 0.0025(4)
O2 0.0345(11) 0.0266(11) 0.0578(14) 0.0014(10) -0.0097(10) -0.0016(9)
O12 0.0486(13) 0.0493(13) 0.0340(12) -0.0021(10) 0.0098(10) -0.0123(11)
N1 0.0314(13) 0.0305(12) 0.0250(12) 0.0046(10) -0.0057(10) -0.0031(10)
N2 0.0288(12) 0.0335(13) 0.0252(12) 0.0061(10) -0.0037(10) -0.0043(10)
N3 0.085(3) 0.077(2) 0.0485(19) 0.0288(18) -0.0059(17) -0.033(2)
N4 0.059(2) 0.196(5) 0.094(3) 0.060(3) -0.036(2) -0.067(3)
N5 0.0236(12) 0.0324(13) 0.0325(13) -0.0090(10) 0.0002(10) -0.0009(10)
N6 0.066(2) 0.089(3) 0.081(3) -0.048(2) -0.0002(19) 0.026(2)
N7 0.0217(12) 0.0285(12) 0.0348(13) -0.0075(10) -0.0010(10) 0.0008(10)
N8 0.0297(16) 0.061(2) 0.078(2) -0.0133(17) -0.0008(15) 0.0037(14)
C1 0.0300(15) 0.0342(16) 0.0272(15) 0.0055(12) -0.0054(12) -0.0062(12)
C2 0.0345(16) 0.0292(15) 0.0238(14) 0.0035(11) -0.0004(12) -0.0038(12)
C3 0.0470(19) 0.0480(19) 0.0331(16) 0.0101(15) -0.0057(15) -0.0122(16)
C4 0.0278(15) 0.0403(17) 0.0279(15) 0.0042(13) -0.0018(12) -0.0064(13)
C5 0.041(2) 0.093(3) 0.047(2) 0.028(2) -0.0106(17) -0.027(2)
C6 0.0226(14) 0.0288(15) 0.0324(15) -0.0061(12) 0.0007(12) 0.0017(11)
C7 0.0266(15) 0.0349(16) 0.0321(15) -0.0115(13) 0.0006(12) 0.0040(12)
C8 0.0352(17) 0.055(2) 0.050(2) -0.0241(17) -0.0019(15) 0.0069(16)
C9 0.0231(14) 0.0321(15) 0.0306(15) -0.0046(12) 0.0008(11) 0.0022(12)
C10 0.0268(16) 0.0375(17) 0.0438(18) -0.0092(14) -0.0011(13) 0.0028(13)
Br1 0.04242(19) 0.04242(19) 0.04242(19) -0.0018(2) -0.0018(2) -0.0018(2)

loop_
_atom_type_symbol
_atom_type_description
_atom_type_scat_dispersion_real
_atom_type_scat_dispersion_imag
_atom_type_scat_source
C C 0.0033 0.0016 'International Tables Vol C Tables 4.2.6.8 and 6.1.1.4'
H H 0.0000 0.0000 'International Tables Vol C Tables 4.2.6.8 and 6.1.1.4'
Br Br -0.2901 2.4595 'International Tables Vol C Tables 4.2.6.8 and 6.1.1.4'
Cd Cd -0.8075 1.2024 'International Tables Vol C Tables 4.2.6.8 and 6.1.1.4'
K K 0.2009 0.2494 'International Tables Vol C Tables 4.2.6.8 and 6.1.1.4'
N N 0.0061 0.0033 'International Tables Vol C Tables 4.2.6.8 and 6.1.1.4'
O O 0.0106 0.0060 'International Tables Vol C Tables 4.2.6.8 and 6.1.1.4'

loop_
_geom_angle_atom_site_label_1
_geom_angle_atom_site_label_2
_geom_angle_atom_site_label_3
_geom_angle
_geom_angle_site_symmetry_1
_geom_angle_site_symmetry_3
O2 Cd1 O12 87.35(8) . .
O2 Cd1 N1 78.65(8) . .
O2 Cd1 N5 88.25(8) . .
O12 Cd1 N1 82.44(8) . .
O12 Cd1 N5 78.87(8) . .
N2 Cd1 O2 168.02(8) 15_666 .
N2 Cd1 O12 86.99(8) 15_666 .
N2 Cd1 N1 90.15(8) 15_666 .
N2 Cd1 N5 100.98(8) 15_666 .
N5 Cd1 N1 157.62(8) . .
N7 Cd1 O2 93.05(8) 19_656 .
N7 Cd1 O12 176.84(8) 19_656 .
N7 Cd1 N1 100.71(8) 19_656 .
N7 Cd1 N2 93.19(8) 19_656 15_666
N7 Cd1 N5 98.01(8) 19_656 .
N4 K1 N4 75.04(14) . 5_566
N4 K1 N4 75.04(14) 4_664 5_566
N4 K1 N4 75.04(14) 13_766 17_755
N4 K1 N4 104.96(14) . 16_657
N4 K1 N4 104.96(14) 16_657 5_566
N4 K1 N4 104.96(14) 4_664 17_755
N4 K1 N4 180.0 . 13_766
N4 K1 N4 75.04(14) . 4_664
N4 K1 N4 104.96(14) . 17_755
N4 K1 N4 104.96(14) 13_766 5_566
N4 K1 N4 104.96(14) 13_766 4_664
N4 K1 N4 75.04(14) 13_766 16_657
N4 K1 N4 75.04(14) 16_657 17_755
N4 K1 N4 180.0 17_755 5_566
N4 K1 N4 180.0 16_657 4_664
Cd1 O2 H2A 110.3 . .
Cd1 O2 H2B 110.8 . .
H2A O2 H2B 108.1 . .
Cd1 O12 H12A 109.5 . .
Cd1 O12 H12B 109.7 . .
H12A O12 H12B 109.2 . .
C1 N1 Cd1 118.90(18) . .
C1 N1 C2 103.5(2) . .
C2 N1 Cd1 135.36(18) . .
C1 N2 Cd1 123.49(18) . 14_666
C1 N2 C4 103.7(2) . .
C4 N2 Cd1 130.97(18) . 14_666
C5 N4 K1 162.2(5) . .
C6 N5 Cd1 128.49(18) . .
C6 N5 C7 103.3(2) . .
C7 N5 Cd1 127.76(18) . .
C6 N7 Cd1 124.71(18) . 18_565
C6 N7 C9 103.4(2) . .
C9 N7 Cd1 131.89(18) . 18_565
N1 C1 H1 122.4 . .
N2 C1 N1 115.1(3) . .
N2 C1 H1 122.4 . .
N1 C2 C3 122.6(3) . .
N1 C2 C4 108.7(2) . .
C4 C2 C3 128.7(3) . .
N3 C3 C2 179.0(4) . .
N2 C4 C2 109.0(2) . .
N2 C4 C5 120.6(3) . .
C2 C4 C5 130.4(3) . .
N4 C5 C4 176.3(4) . .
N5 C6 N7 115.5(2) . .
N5 C6 H6 122.2 . .
N7 C6 H6 122.2 . .
N5 C7 C8 125.2(3) . .
N5 C7 C9 109.1(2) . .
C9 C7 C8 125.7(3) . .
N6 C8 C7 177.0(4) . .
N7 C9 C7 108.7(2) . .
N7 C9 C10 124.8(3) . .
C7 C9 C10 126.5(3) . .
N8 C10 C9 176.6(3) . .

loop_
_geom_bond_atom_site_label_1
_geom_bond_atom_site_label_2
_geom_bond_distance
_geom_bond_site_symmetry_2
Cd1 O2 2.3361(19) .
Cd1 O12 2.347(2) .
Cd1 N1 2.384(2) .
Cd1 N2 2.306(2) 15_666
Cd1 N5 2.370(2) .
Cd1 N7 2.302(2) 19_656
K1 N4 2.697(4) 4_664
K1 N4 2.697(4) 5_566
K1 N4 2.697(4) .
K1 N4 2.697(4) 16_657
K1 N4 2.697(4) 17_755
K1 N4 2.697(4) 13_766
O2 H2A 0.8747 .
O2 H2B 0.8757 .
O12 H12A 0.8561 .
O12 H12B 0.8557 .
N1 C1 1.337(3) .
N1 C2 1.362(4) .
N2 Cd1 2.306(2) 14_666
N2 C1 1.331(3) .
N2 C4 1.359(4) .
N3 C3 1.139(4) .
N4 C5 1.128(5) .
N5 C6 1.334(3) .
N5 C7 1.366(4) .
N6 C8 1.134(4) .
N7 Cd1 2.301(2) 18_565
N7 C6 1.341(3) .
N7 C9 1.366(3) .
N8 C10 1.136(4) .
C1 H1 0.9300 .
C2 C3 1.420(4) .
C2 C4 1.374(4) .
C4 C5 1.417(4) .
C6 H6 0.9300 .
C7 C8 1.419(4) .
C7 C9 1.379(4) .
C9 C10 1.429(4) .
